data_7155681
loop_
_publ_author_name
'Mahato, Karuna'
'Ray Bagdi, Prasanta'
'Khan, Abu Taleb'

_publ_section_title
;
 K2CO3 catalyzed regioselective synthesis of
 thieno[2,3-b]thiochromen-4-one oximes: Access to the corresponding Amine
 and Nitroso derivatives
;
_journal_name_full 'Org. Biomol. Chem.'
_journal_paper_doi 10.1039/C7OB01033H
_journal_year 2017
_chemical_formula_sum 'C17 H10 Br N O S2'
_chemical_formula_weight 388.28
_chemical_name_systematic 4f
_chemical_properties_physical Moisture-sensitive
_space_group_IT_number 14
_symmetry_cell_setting monoclinic
_symmetry_space_group_name_Hall '-P 2ybc'
_symmetry_space_group_name_H-M 'P 1 21/c 1'
_atom_sites_solution_hydrogens geom
_atom_sites_solution_primary direct
_atom_sites_solution_secondary difmap
_audit_creation_method SHELXL-97
_audit_update_record
;
2016-02-18 deposited with the CCDC.
2017-06-13 downloaded from the CCDC.
;
_cell_angle_alpha 90.00
_cell_angle_beta 113.1330(10)
_cell_angle_gamma 90.00
_cell_formula_units_Z 8
_cell_length_a 18.1202(5)
_cell_length_b 12.7017(3)
_cell_length_c 14.3420(4)
_cell_measurement_reflns_used 7634
_cell_measurement_temperature 296(2)
_cell_measurement_theta_max 0.579
_cell_measurement_theta_min 0.419
_cell_volume 3035.51(14)
_computing_cell_refinement 'Bruker SMART'
_computing_data_collection 'Bruker SMART'
_computing_data_reduction 'Bruker SAINT'
_computing_molecular_graphics 'Bruker SHELXTL'
_computing_publication_material 'Bruker SHELXTL'
_computing_structure_refinement 'SHELXL-97 (Sheldrick, 1997)'
_computing_structure_solution 'SHELXS-97 (Sheldrick, 1990)'
_diffrn_ambient_temperature 296(2)
_diffrn_measured_fraction_theta_full 0.997
_diffrn_measured_fraction_theta_max 0.997
_diffrn_measurement_device_type 'CCD area detector'
_diffrn_measurement_method 'phi and omega scans'
_diffrn_radiation_monochromator graphite
_diffrn_radiation_source 'fine-focus sealed tube'
_diffrn_radiation_type MoK\a
_diffrn_radiation_wavelength 0.71073
_diffrn_reflns_av_R_equivalents 0.0541
_diffrn_reflns_av_sigmaI/netI 0.0470
_diffrn_reflns_limit_h_max 24
_diffrn_reflns_limit_h_min -24
_diffrn_reflns_limit_k_max 17
_diffrn_reflns_limit_k_min -17
_diffrn_reflns_limit_l_max 19
_diffrn_reflns_limit_l_min -19
_diffrn_reflns_number 40271
_diffrn_reflns_theta_full 28.42
_diffrn_reflns_theta_max 28.42
_diffrn_reflns_theta_min 3.22
_exptl_absorpt_coefficient_mu 2.984
_exptl_absorpt_correction_T_max 0.579
_exptl_absorpt_correction_T_min 0.419
_exptl_absorpt_correction_type multi-scan
_exptl_absorpt_process_details 'SADABS (Sheldrick, 1997)'
_exptl_crystal_colour Yellow
_exptl_crystal_density_diffrn 1.686
_exptl_crystal_density_method 'not measured'
_exptl_crystal_description blocks
_exptl_crystal_F_000 1552.0
_exptl_crystal_recrystallization_method 'Re-crystallisation from solvent: EtOH'
_exptl_crystal_size_max 0.30
_exptl_crystal_size_mid 0.24
_exptl_crystal_size_min 0.18
_refine_diff_density_max 1.472
_refine_diff_density_min -1.325
_refine_diff_density_rms 0.081
_refine_ls_extinction_method none
_refine_ls_goodness_of_fit_ref 1.008
_refine_ls_hydrogen_treatment constr
_refine_ls_matrix_type full
_refine_ls_number_parameters 397
_refine_ls_number_reflns 7634
_refine_ls_number_restraints 0
_refine_ls_restrained_S_all 1.008
_refine_ls_R_factor_all 0.0984
_refine_ls_R_factor_gt 0.0464
_refine_ls_shift/su_max 0.000
_refine_ls_shift/su_mean 0.000
_refine_ls_structure_factor_coef Fsqd
_refine_ls_weighting_details 'calc w=1/[\s^2^(Fo^2^)+(0.0591P)^2^+5.2880P] where P=(Fo^2^+2Fc^2^)/3'
_refine_ls_weighting_scheme calc
_refine_ls_wR_factor_gt 0.1141
_refine_ls_wR_factor_ref 0.1386
_reflns_number_gt 3719
_reflns_number_total 7634
_reflns_threshold_expression >2sigma(I)
_cod_data_source_file c7ob01033h2.cif
_cod_data_source_block karuna1
_cod_original_sg_symbol_H-M P21/c
_cod_database_code 7155681

loop_
_symmetry_equiv_pos_as_xyz
'x, y, z'
'-x, y+1/2, -z+1/2'
'-x, -y, -z'
'x, -y-1/2, z-1/2'

loop_
_atom_site_label
_atom_site_type_symbol
_atom_site_fract_x
_atom_site_fract_y
_atom_site_fract_z
_atom_site_U_iso_or_equiv
_atom_site_adp_type
_atom_site_occupancy
_atom_site_symmetry_multiplicity
_atom_site_calc_flag
_atom_site_refinement_flags
N1 N 0.5373(2) 0.4911(3) 0.7223(3) 0.0573(12) Uani 1 1 d .
H1A H 0.4880 0.4760 0.6860 0.069 Uiso 1 1 calc R
H1B H 0.5518 0.5557 0.7354 0.069 Uiso 1 1 calc R
N2 N 0.0442(2) 0.2011(3) 0.2017(3) 0.0586(12) Uani 1 1 d .
H2A H -0.0055 0.2171 0.1690 0.070 Uiso 1 1 calc R
H2B H 0.0597 0.1369 0.2034 0.070 Uiso 1 1 calc R
O1 O 0.61005(19) 0.0748(2) 0.7600(3) 0.0571(9) Uani 1 1 d .
O2 O 0.1091(2) 0.6120(3) 0.3035(3) 0.0632(10) Uani 1 1 d .
S1 S 0.82212(7) 0.28720(10) 0.90092(10) 0.0495(3) Uani 1 1 d .
S2 S 0.69348(7) 0.44683(9) 0.82389(9) 0.0455(3) Uani 1 1 d .
S3 S 0.32610(7) 0.40314(10) 0.41091(11) 0.0578(4) Uani 1 1 d .
S4 S 0.20038(7) 0.24474(9) 0.30718(11) 0.0524(3) Uani 1 1 d .
Br1 Br 0.38985(3) 0.07119(4) 0.43641(4) 0.0629(2) Uani 1 1 d .
Br2 Br -0.11585(4) 0.63643(6) -0.02393(5) 0.0847(3) Uani 1 1 d .
C18 C 0.3201(3) 0.5382(4) 0.4293(4) 0.0484(12) Uani 1 1 d .
C19 C 0.3936(3) 0.5857(5) 0.4885(4) 0.0584(14) Uani 1 1 d .
H19 H 0.4403 0.5457 0.5145 0.070 Uiso 1 1 calc R
C20 C 0.3959(4) 0.6917(5) 0.5077(4) 0.0675(16) Uani 1 1 d .
H20 H 0.4441 0.7230 0.5491 0.081 Uiso 1 1 calc R
C21 C 0.3271(3) 0.7525(4) 0.4660(4) 0.0594(14) Uani 1 1 d .
H21 H 0.3296 0.8250 0.4758 0.071 Uiso 1 1 calc R
C22 C 0.2557(3) 0.7053(4) 0.4104(4) 0.0560(13) Uani 1 1 d .
H22 H 0.2095 0.7462 0.3851 0.067 Uiso 1 1 calc R
C23 C 0.2498(3) 0.5970(4) 0.3902(3) 0.0445(11) Uani 1 1 d .
C25 C 0.1614(3) 0.4407(3) 0.3099(3) 0.0406(11) Uani 1 1 d .
C26 C 0.2266(3) 0.3752(4) 0.3409(4) 0.0448(11) Uani 1 1 d .
C27 C 0.0869(3) 0.3842(4) 0.2580(3) 0.0420(11) Uani 1 1 d .
C24 C 0.1686(3) 0.5537(4) 0.3313(4) 0.0478(12) Uani 1 1 d .
C29 C 0.0046(3) 0.4294(4) 0.2096(3) 0.0416(11) Uani 1 1 d .
C30 C -0.0145(3) 0.5024(4) 0.1300(3) 0.0465(12) Uani 1 1 d .
H30 H 0.0250 0.5266 0.1090 0.056 Uiso 1 1 calc R
C31 C -0.0921(3) 0.5375(4) 0.0836(4) 0.0495(12) Uani 1 1 d .
C32 C -0.1519(3) 0.5054(4) 0.1125(4) 0.0498(12) Uani 1 1 d .
H32 H -0.2042 0.5298 0.0791 0.060 Uiso 1 1 calc R
C33 C -0.1331(3) 0.4363(4) 0.1918(4) 0.0513(13) Uani 1 1 d .
H33 H -0.1728 0.4148 0.2136 0.062 Uiso 1 1 calc R
C28 C 0.0990(3) 0.2785(4) 0.2514(4) 0.0459(12) Uani 1 1 d .
C1 C 0.8181(3) 0.1500(3) 0.9076(3) 0.0411(11) Uani 1 1 d .
C2 C 0.8906(3) 0.0998(4) 0.9652(4) 0.0523(13) Uani 1 1 d .
H2 H 0.9371 0.1393 0.9957 0.063 Uiso 1 1 calc R
C3 C 0.8928(3) -0.0070(4) 0.9767(4) 0.0610(15) Uani 1 1 d .
H3 H 0.9409 -0.0399 1.0158 0.073 Uiso 1 1 calc R
C4 C 0.8242(3) -0.0666(4) 0.9306(5) 0.0669(16) Uani 1 1 d .
H4 H 0.8261 -0.1393 0.9388 0.080 Uiso 1 1 calc R
C7 C 0.6680(3) 0.1351(3) 0.7993(3) 0.0389(10) Uani 1 1 d .
C10 C 0.5825(2) 0.3049(3) 0.7471(3) 0.0387(10) Uani 1 1 d .
C8 C 0.6584(2) 0.2492(3) 0.7918(3) 0.0359(10) Uani 1 1 d .
C9 C 0.7220(3) 0.3162(3) 0.8344(3) 0.0387(10) Uani 1 1 d .
C11 C 0.5927(3) 0.4122(4) 0.7590(3) 0.0422(11) Uani 1 1 d .
C12 C 0.5022(2) 0.2585(3) 0.6914(3) 0.0382(10) Uani 1 1 d .
C13 C 0.4856(3) 0.1957(3) 0.6060(3) 0.0399(10) Uani 1 1 d .
H13 H 0.5264 0.1799 0.5843 0.048 Uiso 1 1 calc R
C14 C 0.4094(3) 0.1567(3) 0.5531(4) 0.0447(12) Uani 1 1 d .
C15 C 0.3470(3) 0.1776(4) 0.5823(4) 0.0478(12) Uani 1 1 d .
H15 H 0.2958 0.1513 0.5456 0.057 Uiso 1 1 calc R
C16 C 0.3627(3) 0.2392(4) 0.6679(4) 0.0510(13) Uani 1 1 d .
H16 H 0.3216 0.2542 0.6893 0.061 Uiso 1 1 calc R
C17 C 0.4393(3) 0.2788(4) 0.7223(4) 0.0468(12) Uani 1 1 d .
H17 H 0.4489 0.3192 0.7799 0.056 Uiso 1 1 calc R
C34 C -0.0555(3) 0.3978(4) 0.2401(4) 0.0502(12) Uani 1 1 d .
H34 H -0.0439 0.3504 0.2934 0.060 Uiso 1 1 calc R
C6 C 0.7480(2) 0.0908(3) 0.8595(3) 0.0372(10) Uani 1 1 d .
C5 C 0.7537(3) -0.0184(4) 0.8730(4) 0.0536(13) Uani 1 1 d .
H5 H 0.7081 -0.0593 0.8418 0.064 Uiso 1 1 calc R

loop_
_atom_site_aniso_label
_atom_site_aniso_U_11
_atom_site_aniso_U_22
_atom_site_aniso_U_33
_atom_site_aniso_U_23
_atom_site_aniso_U_13
_atom_site_aniso_U_12
N1 0.050(2) 0.034(2) 0.072(3) -0.001(2) 0.007(2) 0.0083(18)
N2 0.048(2) 0.042(2) 0.071(3) 0.002(2) 0.009(2) -0.0015(19)
O1 0.0430(18) 0.0349(18) 0.079(2) -0.0026(17) 0.0090(18) -0.0059(15)
O2 0.050(2) 0.047(2) 0.083(3) 0.0008(18) 0.0150(19) 0.0138(17)
S1 0.0345(6) 0.0436(7) 0.0634(8) -0.0057(6) 0.0116(6) -0.0052(5)
S2 0.0460(7) 0.0326(6) 0.0523(7) -0.0060(5) 0.0133(6) -0.0038(5)
S3 0.0367(6) 0.0514(8) 0.0743(9) 0.0119(7) 0.0099(6) 0.0055(5)
S4 0.0440(7) 0.0378(7) 0.0695(9) 0.0105(6) 0.0160(6) 0.0073(5)
Br1 0.0580(3) 0.0613(4) 0.0567(3) -0.0117(3) 0.0088(3) -0.0123(3)
Br2 0.0898(5) 0.0955(5) 0.0768(4) 0.0446(4) 0.0414(4) 0.0529(4)
C18 0.048(3) 0.056(3) 0.045(3) 0.006(2) 0.021(2) -0.003(2)
C19 0.048(3) 0.076(4) 0.050(3) -0.003(3) 0.019(2) -0.013(3)
C20 0.070(4) 0.082(4) 0.054(3) -0.012(3) 0.027(3) -0.028(3)
C21 0.073(4) 0.050(3) 0.067(4) -0.009(3) 0.039(3) -0.017(3)
C22 0.071(3) 0.051(3) 0.052(3) -0.003(2) 0.031(3) -0.004(3)
C23 0.051(3) 0.047(3) 0.040(3) 0.005(2) 0.024(2) -0.003(2)
C25 0.041(2) 0.039(3) 0.043(3) 0.009(2) 0.018(2) 0.0028(19)
C26 0.041(2) 0.045(3) 0.049(3) 0.011(2) 0.020(2) 0.003(2)
C27 0.042(2) 0.040(3) 0.043(3) 0.010(2) 0.016(2) 0.003(2)
C24 0.048(3) 0.048(3) 0.047(3) 0.005(2) 0.018(2) 0.005(2)
C29 0.035(2) 0.043(3) 0.044(3) 0.000(2) 0.013(2) 0.0026(19)
C30 0.048(3) 0.048(3) 0.049(3) 0.006(2) 0.024(2) 0.006(2)
C31 0.053(3) 0.046(3) 0.046(3) 0.008(2) 0.016(2) 0.018(2)
C32 0.041(3) 0.052(3) 0.053(3) -0.010(2) 0.014(2) 0.007(2)
C33 0.046(3) 0.051(3) 0.061(3) -0.005(3) 0.025(2) -0.002(2)
C28 0.043(3) 0.041(3) 0.050(3) 0.012(2) 0.014(2) 0.004(2)
C1 0.041(2) 0.041(3) 0.041(3) -0.004(2) 0.016(2) 0.003(2)
C2 0.040(3) 0.060(3) 0.053(3) -0.002(2) 0.015(2) 0.004(2)
C3 0.049(3) 0.068(4) 0.063(3) 0.009(3) 0.018(3) 0.024(3)
C4 0.068(4) 0.041(3) 0.084(4) 0.004(3) 0.022(3) 0.013(3)
C7 0.039(2) 0.036(2) 0.043(3) -0.005(2) 0.017(2) -0.0034(19)
C10 0.038(2) 0.037(3) 0.040(2) -0.0046(19) 0.013(2) 0.0003(18)
C8 0.038(2) 0.034(2) 0.035(2) -0.0014(18) 0.0132(19) 0.0003(18)
C9 0.040(2) 0.035(2) 0.040(2) -0.0011(19) 0.015(2) -0.0005(19)
C11 0.040(2) 0.039(3) 0.044(3) -0.004(2) 0.013(2) 0.0006(19)
C12 0.034(2) 0.031(2) 0.048(3) 0.003(2) 0.014(2) 0.0008(17)
C13 0.036(2) 0.035(2) 0.046(3) 0.004(2) 0.013(2) -0.0008(18)
C14 0.043(3) 0.034(2) 0.048(3) 0.006(2) 0.008(2) 0.000(2)
C15 0.035(2) 0.041(3) 0.061(3) 0.013(2) 0.012(2) -0.002(2)
C16 0.037(2) 0.047(3) 0.073(4) 0.013(3) 0.026(2) 0.005(2)
C17 0.047(3) 0.039(3) 0.057(3) 0.001(2) 0.023(2) 0.006(2)
C34 0.046(3) 0.052(3) 0.054(3) 0.008(2) 0.023(2) 0.004(2)
C6 0.038(2) 0.034(2) 0.041(2) -0.0027(19) 0.017(2) 0.0032(18)
C5 0.050(3) 0.040(3) 0.066(3) -0.004(2) 0.017(3) 0.004(2)

loop_
_atom_type_symbol
_atom_type_description
_atom_type_scat_dispersion_real
_atom_type_scat_dispersion_imag
_atom_type_scat_source
C C 0.0033 0.0016 'International Tables Vol C Tables 4.2.6.8 and 6.1.1.4'
H H 0.0000 0.0000 'International Tables Vol C Tables 4.2.6.8 and 6.1.1.4'
N N 0.0061 0.0033 'International Tables Vol C Tables 4.2.6.8 and 6.1.1.4'
O O 0.0106 0.0060 'International Tables Vol C Tables 4.2.6.8 and 6.1.1.4'
S S 0.1246 0.1234 'International Tables Vol C Tables 4.2.6.8 and 6.1.1.4'
Cl Cl 0.1484 0.1585 'International Tables Vol C Tables 4.2.6.8 and 6.1.1.4'
Br Br -0.2901 2.4595 'International Tables Vol C Tables 4.2.6.8 and 6.1.1.4'

loop_
_geom_angle_atom_site_label_1
_geom_angle_atom_site_label_2
_geom_angle_atom_site_label_3
_geom_angle
C9 S1 C1 100.7(2)
C9 S2 C11 91.1(2)
C26 S3 C18 100.2(2)
C26 S4 C28 91.0(2)
C23 C18 C19 121.0(5)
C23 C18 S3 124.6(4)
C19 C18 S3 114.4(4)
C20 C19 C18 119.3(5)
C19 C20 C21 120.6(5)
C22 C21 C20 119.5(5)
C21 C22 C23 122.1(5)
C18 C23 C22 117.4(5)
C18 C23 C24 125.2(4)
C22 C23 C24 117.4(4)
C26 C25 C27 112.2(4)
C26 C25 C24 122.2(4)
C27 C25 C24 125.6(4)
C25 C26 S3 129.6(4)
C25 C26 S4 112.4(3)
S3 C26 S4 117.9(3)
C28 C27 C25 112.2(4)
C28 C27 C29 120.2(4)
C25 C27 C29 127.4(4)
O2 C24 C25 121.7(4)
O2 C24 C23 120.3(4)
C25 C24 C23 118.0(4)
C34 C29 C30 118.4(4)
C34 C29 C27 120.6(4)
C30 C29 C27 121.0(4)
C31 C30 C29 119.2(5)
C32 C31 C30 122.7(5)
C32 C31 Br2 119.3(4)
C30 C31 Br2 118.0(4)
C31 C32 C33 118.4(4)
C32 C33 C34 120.8(5)
C27 C28 N2 129.2(4)
C27 C28 S4 112.1(3)
N2 C28 S4 118.5(4)
C2 C1 C6 120.3(4)
C2 C1 S1 115.9(4)
C6 C1 S1 123.9(3)
C3 C2 C1 120.0(5)
C2 C3 C4 120.5(5)
C5 C4 C3 119.7(5)
O1 C7 C8 121.6(4)
O1 C7 C6 119.5(4)
C8 C7 C6 118.9(4)
C11 C10 C8 111.7(4)
C11 C10 C12 121.1(4)
C8 C10 C12 127.1(4)
C9 C8 C10 112.3(4)
C9 C8 C7 122.0(4)
C10 C8 C7 125.6(4)
C8 C9 S1 129.2(3)
C8 C9 S2 112.8(3)
S1 C9 S2 117.9(2)
N1 C11 C10 129.4(4)
N1 C11 S2 118.4(3)
C10 C11 S2 112.1(3)
C13 C12 C17 117.6(4)
C13 C12 C10 121.9(4)
C17 C12 C10 120.5(4)
C14 C13 C12 120.8(4)
C15 C14 C13 121.8(5)
C15 C14 Br1 119.0(3)
C13 C14 Br1 119.2(4)
C14 C15 C16 118.1(4)
C15 C16 C17 120.8(5)
C16 C17 C12 120.9(5)
C29 C34 C33 120.6(5)
C5 C6 C1 117.4(4)
C5 C6 C7 117.5(4)
C1 C6 C7 125.0(4)
C4 C5 C6 122.0(5)

loop_
_geom_bond_atom_site_label_1
_geom_bond_atom_site_label_2
_geom_bond_distance
N1 C11 1.369(6)
N2 C28 1.379(6)
O1 C7 1.242(5)
O2 C24 1.237(6)
S1 C9 1.725(4)
S1 C1 1.748(5)
S2 C9 1.727(4)
S2 C11 1.749(4)
S3 C26 1.721(5)
S3 C18 1.746(5)
S4 C26 1.739(5)
S4 C28 1.745(5)
Br1 C14 1.908(5)
Br2 C31 1.903(5)
C18 C23 1.391(7)
C18 C19 1.404(7)
C19 C20 1.372(8)
C20 C21 1.388(8)
C21 C22 1.363(7)
C22 C23 1.401(7)
C23 C24 1.485(7)
C25 C26 1.369(6)
C25 C27 1.450(6)
C25 C24 1.463(6)
C27 C28 1.370(6)
C27 C29 1.490(6)
C29 C34 1.383(7)
C29 C30 1.404(6)
C30 C31 1.373(6)
C31 C32 1.366(7)
C32 C33 1.370(7)
C33 C34 1.390(7)
C1 C2 1.400(6)
C1 C6 1.402(6)
C2 C3 1.365(7)
C3 C4 1.383(8)
C4 C5 1.363(7)
C7 C8 1.458(6)
C7 C6 1.477(6)
C10 C11 1.377(6)
C10 C8 1.452(6)
C10 C12 1.480(6)
C8 C9 1.370(6)
C12 C13 1.392(6)
C12 C17 1.398(6)
C13 C14 1.380(6)
C14 C15 1.376(7)
C15 C16 1.388(7)
C16 C17 1.392(6)
C6 C5 1.398(6)
